data_2300642
loop_
_publ_author_name
'Wang, Yunchen'
'Yang, Taimin'
'Xu, Hongyi'
'Zou, Xiaodong'
'Wan, Wei'

_publ_section_title
;
 On the quality of the continuous rotation electron diffraction data for
 accurate atomic structure determination of inorganic compounds
;
_journal_issue 4
_journal_name_full 'Journal of Applied Crystallography'
_journal_page_first
;
;
_journal_paper_doi 10.1107/S1600576718007604
_journal_volume 51
_journal_year 2018
_chemical_formula_sum 'O192 Si96'
_chemical_formula_weight 5768.06
_space_group_crystal_system orthorhombic
_space_group_IT_number 62
_space_group_name_Hall '-P 2ac 2n'
_space_group_name_H-M_alt 'P n m a'
_symmetry_space_group_name_Hall '-P 2ac 2n'
_symmetry_space_group_name_H-M 'P n m a'
_audit_creation_method SHELXL-2018/3
_cell_angle_alpha 90
_cell_angle_beta 90
_cell_angle_gamma 90
_cell_formula_units_Z 1
_cell_length_a 20.022(4)
_cell_length_b 19.899(4)
_cell_length_c 13.383(3)
_cell_measurement_reflns_used 10305
_cell_measurement_temperature 293(2)
_cell_measurement_theta_max 0.827
_cell_measurement_theta_min 0.065
_cell_volume 5332.0(19)
_computing_structure_refinement 'SHELXL-2018/3 (Sheldrick, 2018)'
_diffrn_ambient_temperature 293(2)
_diffrn_measured_fraction_theta_full 0.667
_diffrn_measured_fraction_theta_max 0.667
_diffrn_measurement_device_type 'JEOL JEM-2100'
_diffrn_radiation_wavelength 0.0251
_diffrn_reflns_av_R_equivalents 0.2055
_diffrn_reflns_av_unetI/netI 0.1519
_diffrn_reflns_Laue_measured_fraction_full 0.667
_diffrn_reflns_Laue_measured_fraction_max 0.667
_diffrn_reflns_limit_h_max 18
_diffrn_reflns_limit_h_min -18
_diffrn_reflns_limit_k_max 22
_diffrn_reflns_limit_k_min -22
_diffrn_reflns_limit_l_max 15
_diffrn_reflns_limit_l_min -15
_diffrn_reflns_number 17621
_diffrn_reflns_point_group_measured_fraction_full 0.667
_diffrn_reflns_point_group_measured_fraction_max 0.667
_diffrn_reflns_theta_full 0.827
_diffrn_reflns_theta_max 0.827
_diffrn_reflns_theta_min 0.065
_exptl_absorpt_coefficient_mu 0.000
_exptl_crystal_colour white
_exptl_crystal_density_diffrn 1.796
_exptl_crystal_description Plate
_exptl_crystal_F_000 939
_refine_diff_density_max 0.636
_refine_diff_density_min -0.201
_refine_diff_density_rms 0.069
_refine_ls_extinction_coef 3079(82)
_refine_ls_extinction_expression Fc^*^=kFc[1+0.001xFc^2^\l^3^/sin(2\q)]^-1/4^
_refine_ls_extinction_method 'SHELXL-2018/3 (Sheldrick 2018)'
_refine_ls_goodness_of_fit_ref 1.177
_refine_ls_hydrogen_treatment undef
_refine_ls_matrix_type full
_refine_ls_number_parameters 150
_refine_ls_number_reflns 2925
_refine_ls_number_restraints 48
_refine_ls_restrained_S_all 1.177
_refine_ls_R_factor_all 0.2515
_refine_ls_R_factor_gt 0.2327
_refine_ls_shift/su_max 0.030
_refine_ls_shift/su_mean 0.001
_refine_ls_structure_factor_coef Fsqd
_refine_ls_weighting_details 'w=1/[\s^2^(Fo^2^)+(0.2364P)^2^+6.0900P] where P=(Fo^2^+2Fc^2^)/3'
_refine_ls_weighting_scheme calc
_refine_ls_wR_factor_gt 0.5421
_refine_ls_wR_factor_ref 0.5571
_reflns_Friedel_coverage 0.000
_reflns_number_gt 2172
_reflns_number_total 2925
_reflns_threshold_expression 'I > 2\s(I)'
_cod_data_source_file kc5069sup1.cif
_cod_data_source_block dataset9
_cod_database_code 2300642
_shelx_shelxl_version_number 2018/3
_shelx_space_group_comment
;
The symmetry employed for this shelxl refinement is uniquely defined
by the following loop, which should always be used as a source of
symmetry information in preference to the above space-group names.
They are only intended as comments.
;

loop_
_space_group_symop_operation_xyz
'x, y, z'
'-x+1/2, -y, z+1/2'
'x+1/2, -y+1/2, -z+1/2'
'-x, y+1/2, -z'
'-x, -y, -z'
'x-1/2, y, -z-1/2'
'-x-1/2, y-1/2, z-1/2'
'x, -y-1/2, z'

loop_
_atom_site_label
_atom_site_type_symbol
_atom_site_fract_x
_atom_site_fract_y
_atom_site_fract_z
_atom_site_U_iso_or_equiv
_atom_site_adp_type
_atom_site_occupancy
_atom_site_site_symmetry_order
_atom_site_calc_flag
_atom_site_refinement_flags_posn
_atom_site_refinement_flags_occupancy
Si01 Si 0.4244(5) 0.0571(3) -0.3349(6) 0.025(2) Uiso 1 1 d D .
Si02 Si 0.3099(5) 0.0289(4) -0.1885(6) 0.031(2) Uiso 1 1 d D .
Si03 Si 0.2798(6) 0.0625(3) 0.0353(6) 0.026(2) Uiso 1 1 d D .
Si04 Si 0.1217(5) 0.0639(3) 0.0295(6) 0.027(2) Uiso 1 1 d D .
Si05 Si 0.0714(5) 0.0271(3) -0.1803(5) 0.0246(19) Uiso 1 1 d D .
Si06 Si 0.1884(5) 0.0609(3) -0.3234(6) 0.025(2) Uiso 1 1 d D .
Si07 Si 0.4227(5) -0.1732(3) -0.3210(5) 0.026(2) Uiso 1 1 d D .
Si08 Si 0.3088(5) -0.1297(3) -0.1812(6) 0.028(2) Uiso 1 1 d D .
Si09 Si 0.2752(6) -0.1728(3) 0.0347(6) 0.029(2) Uiso 1 1 d D .
Si10 Si 0.1183(5) -0.1731(3) 0.0301(5) 0.0252(19) Uiso 1 1 d D .
Si11 Si 0.0703(5) -0.1304(3) -0.1821(6) 0.029(2) Uiso 1 1 d D .
Si12 Si 0.1889(5) -0.1730(4) -0.3157(6) 0.038(2) Uiso 1 1 d D .
O01 O 0.3753(11) 0.0566(7) -0.2411(13) 0.066(5) Uiso 1 1 d D .
O02 O 0.3090(9) 0.0591(6) -0.0752(10) 0.043(4) Uiso 1 1 d D .
O03 O 0.2003(10) 0.0604(9) 0.0307(17) 0.079(6) Uiso 1 1 d D .
O04 O 0.0934(11) 0.0641(6) -0.0809(9) 0.056(4) Uiso 1 1 d D .
O05 O 0.1171(10) 0.0531(7) -0.2711(12) 0.062(5) Uiso 1 1 d D .
O06 O 0.2431(14) 0.0608(11) -0.235(2) 0.119(9) Uiso 1 1 d D .
O07 O 0.3776(9) -0.1547(8) -0.2275(11) 0.063(5) Uiso 1 1 d D .
O08 O 0.3112(9) -0.1584(6) -0.0708(9) 0.042(3) Uiso 1 1 d D .
O09 O 0.1963(8) -0.1552(7) 0.0315(12) 0.051(4) Uiso 1 1 d D .
O10 O 0.0888(15) -0.1648(10) -0.0789(12) 0.094(7) Uiso 1 1 d D .
O11 O 0.1177(8) -0.1560(7) -0.2689(12) 0.063(5) Uiso 1 1 d D .
O12 O 0.2435(9) -0.1550(8) -0.2343(14) 0.078(6) Uiso 1 1 d D .
O13 O 0.3056(12) -0.0503(5) -0.1759(14) 0.062(5) Uiso 1 1 d D .
O14 O 0.0779(11) -0.0519(6) -0.1701(11) 0.051(4) Uiso 1 1 d D .
O15 O 0.4187(12) 0.1272(7) -0.3897(12) 0.064(5) Uiso 1 1 d D .
O16 O 0.4080(10) -0.0023(6) -0.4101(10) 0.050(4) Uiso 1 1 d D .
O17 O 0.4004(10) -0.1321(6) -0.4173(10) 0.043(3) Uiso 1 1 d D .
O18 O 0.1903(9) 0.1317(6) -0.3793(10) 0.041(4) Uiso 1 1 d D .
O19 O 0.1939(9) 0.0002(6) -0.4037(10) 0.041(3) Uiso 1 1 d D .
O20 O 0.1964(9) -0.1300(6) -0.4150(9) 0.045(4) Uiso 1 1 d D .
O21 O -0.0019(9) 0.0513(7) -0.2064(12) 0.057(4) Uiso 1 1 d D .
O22 O -0.0042(9) -0.1504(7) -0.2097(13) 0.065(5) Uiso 1 1 d D .
O23 O 0.4257(15) -0.250000 -0.3515(15) 0.048(5) Uiso 1 2 d DS P
O24 O 0.1953(15) -0.250000 -0.3459(18) 0.059(6) Uiso 1 2 d DS P
O25 O 0.2872(12) -0.250000 0.0623(13) 0.032(4) Uiso 1 2 d DS P
O26 O 0.1055(13) -0.250000 0.0632(13) 0.036(4) Uiso 1 2 d DS P

loop_
_atom_type_symbol
_atom_type_description
_atom_type_scat_dispersion_real
_atom_type_scat_dispersion_imag
_atom_type_scat_source
O O 0.0000 0.0000 'International Tables Vol C Tables 4.2.6.8 and 6.1.1.4'
Si Si 0.0000 0.0000 'International Tables Vol C Tables 4.2.6.8 and 6.1.1.4'

loop_
_geom_angle_atom_site_label_1
_geom_angle_atom_site_label_2
_geom_angle_atom_site_label_3
_geom_angle
_geom_angle_site_symmetry_1
_geom_angle_site_symmetry_3
O21 Si01 O15 107.0(11) 6_655 .
O21 Si01 O16 111.2(10) 6_655 .
O15 Si01 O16 110.4(9) . .
O21 Si01 O01 107.5(11) 6_655 .
O15 Si01 O01 109.0(10) . .
O16 Si01 O01 111.5(10) . .
O01 Si02 O13 115.9(11) . .
O01 Si02 O06 112.3(16) . .
O13 Si02 O06 112.9(14) . .
O01 Si02 O02 107.0(10) . .
O13 Si02 O02 105.5(9) . .
O06 Si02 O02 101.6(13) . .
O20 Si03 O19 110.8(9) 2 2
O20 Si03 O02 108.5(9) 2 .
O19 Si03 O02 108.9(9) 2 .
O20 Si03 O03 109.9(10) 2 .
O19 Si03 O03 109.4(10) 2 .
O02 Si03 O03 109.2(12) . .
O03 Si04 O04 111.6(13) . .
O03 Si04 O16 109.6(11) . 2
O04 Si04 O16 110.1(10) . 2
O03 Si04 O17 108.1(11) . 2
O04 Si04 O17 108.4(9) . 2
O16 Si04 O17 109.0(9) 2 2
O14 Si05 O04 111.5(9) . .
O14 Si05 O21 113.4(10) . .
O04 Si05 O21 107.5(11) . .
O14 Si05 O05 109.8(10) . .
O04 Si05 O05 109.1(11) . .
O21 Si05 O05 105.2(10) . .
O18 Si06 O05 108.3(9) . .
O18 Si06 O06 109.2(12) . .
O05 Si06 O06 106.5(15) . .
O18 Si06 O19 110.2(8) . .
O05 Si06 O19 106.2(9) . .
O06 Si06 O19 116.1(12) . .
O23 Si07 O22 107.9(13) . 6_655
O23 Si07 O07 116.7(11) . .
O22 Si07 O07 104.7(11) 6_655 .
O23 Si07 O17 107.4(9) . .
O22 Si07 O17 108.8(10) 6_655 .
O07 Si07 O17 111.1(10) . .
O12 Si08 O13 107.9(11) . .
O12 Si08 O08 109.4(10) . .
O13 Si08 O08 108.7(9) . .
O12 Si08 O07 116.3(12) . .
O13 Si08 O07 111.4(11) . .
O08 Si08 O07 102.9(10) . .
O18 Si09 O25 105.4(9) 2 .
O18 Si09 O08 110.7(10) 2 .
O25 Si09 O08 107.8(10) . .
O18 Si09 O09 109.6(10) 2 .
O25 Si09 O09 111.1(11) . .
O08 Si09 O09 112.0(9) . .
O10 Si10 O15 112.8(13) . 2
O10 Si10 O09 110.5(13) . .
O15 Si10 O09 108.6(11) 2 .
O10 Si10 O26 107.0(11) . .
O15 Si10 O26 106.5(10) 2 .
O09 Si10 O26 111.3(11) . .
O14 Si11 O10 108.4(11) . .
O14 Si11 O11 109.6(10) . .
O10 Si11 O11 111.0(13) . .
O14 Si11 O22 111.3(11) . .
O10 Si11 O22 108.3(13) . .
O11 Si11 O22 108.2(10) . .
O12 Si12 O20 112.9(11) . .
O12 Si12 O24 109.8(13) . .
O20 Si12 O24 107.4(11) . .
O12 Si12 O11 107.4(12) . .
O20 Si12 O11 107.4(10) . .
O24 Si12 O11 112.1(13) . .
Si02 O01 Si01 149.4(13) . .
Si03 O02 Si02 152.0(12) . .
Si04 O03 Si03 175.7(14) . .
Si04 O04 Si05 152.0(10) . .
Si06 O05 Si05 150.6(14) . .
Si02 O06 Si06 148.0(19) . .
Si07 O07 Si08 150.8(14) . .
Si08 O08 Si09 150.1(13) . .
Si10 O09 Si09 154.7(10) . .
Si10 O10 Si11 159.4(17) . .
Si11 O11 Si12 153.2(14) . .
Si08 O12 Si12 163.3(16) . .
Si08 O13 Si02 169.8(15) . .
Si11 O14 Si05 165.1(14) . .
Si01 O15 Si10 148.4(15) . 2_554
Si04 O16 Si01 167.9(14) 2_554 .
Si07 O17 Si04 151.3(10) . 2_554
Si09 O18 Si06 144.5(11) 2_554 .
Si03 O19 Si06 162.4(13) 2_554 .
Si03 O20 Si12 147.4(11) 2_554 .
Si01 O21 Si05 144.1(12) 6 .
Si11 O22 Si07 151.4(13) . 6
Si07 O23 Si07 149.8(15) . 8
Si12 O24 Si12 149.1(18) . 8
Si09 O25 Si09 148.0(15) 8 .
Si10 O26 Si10 143.0(14) . 8

loop_
_geom_bond_atom_site_label_1
_geom_bond_atom_site_label_2
_geom_bond_distance
_geom_bond_site_symmetry_2
Si01 O21 1.579(18) 6_655
Si01 O15 1.581(14) .
Si01 O16 1.586(11) .
Si01 O01 1.596(17) .
Si02 O01 1.585(18) .
Si02 O13 1.586(13) .
Si02 O06 1.60(2) .
Si02 O02 1.631(14) .
Si03 O20 1.574(13) 2
Si03 O19 1.579(13) 2
Si03 O02 1.593(15) .
Si03 O03 1.593(19) .
Si04 O03 1.575(19) .
Si04 O04 1.582(14) .
Si04 O16 1.585(13) 2
Si04 O17 1.595(13) 2
Si05 O14 1.584(13) .
Si05 O04 1.584(11) .
Si05 O21 1.584(18) .
Si05 O05 1.607(16) .
Si06 O18 1.595(13) .
Si06 O05 1.597(18) .
Si06 O06 1.62(2) .
Si06 O19 1.622(13) .
Si07 O23 1.582(9) .
Si07 O22 1.586(18) 6_655
Si07 O07 1.587(12) .
Si07 O17 1.591(13) .
Si08 O12 1.572(12) .
Si08 O13 1.583(11) .
Si08 O08 1.584(14) .
Si08 O07 1.593(16) .
Si09 O18 1.571(14) 2
Si09 O25 1.599(9) .
Si09 O08 1.611(14) .
Si09 O09 1.620(17) .
Si10 O10 1.583(15) .
Si10 O15 1.593(16) 2
Si10 O09 1.600(17) .
Si10 O26 1.613(9) .
Si11 O14 1.577(13) .
Si11 O10 1.585(12) .
Si11 O11 1.586(15) .
Si11 O22 1.586(18) .
Si12 O12 1.583(12) .
Si12 O20 1.588(11) .
Si12 O24 1.589(10) .
Si12 O11 1.593(13) .

_cod_database_fobs_code 2300642
